data_7240391
loop_
_publ_author_name
'Lee, Jaegyeong'
'Yoon, Minyoung'
'Lee, Hyosun'
'Nayab, Saira'

_publ_section_title
;
 Stereoselective polymerization of methyl methacrylate and rac-lactide
 mediated by iminomethylpyridine based Cu(ii) complexes
;
_journal_issue 27
_journal_name_full 'RSC Advances'
_journal_page_first 16209
_journal_page_last 16220
_journal_paper_doi 10.1039/D0RA00805B
_journal_volume 10
_journal_year 2020
_chemical_formula_sum 'C11 H17 Cl2 Cu N3'
_chemical_formula_weight 325.71
_space_group_crystal_system triclinic
_space_group_IT_number 2
_space_group_name_Hall '-P 1'
_space_group_name_H-M_alt 'P -1'
_atom_sites_solution_hydrogens difmap
_audit_creation_method SHELXL-2018/3
_audit_update_record
;
2020-03-26 deposited with the CCDC.	2020-04-17 downloaded from the CCDC.
;
_cell_angle_alpha 96.81(3)
_cell_angle_beta 102.83(3)
_cell_angle_gamma 113.02(3)
_cell_formula_units_Z 2
_cell_length_a 7.2550(15)
_cell_length_b 8.9600(18)
_cell_length_c 11.553(2)
_cell_measurement_reflns_used 21761
_cell_measurement_temperature 100(2)
_cell_measurement_theta_max 33.68
_cell_measurement_theta_min 0.35
_cell_volume 656.0(3)
_computing_cell_refinement HKL3000sm
_computing_data_collection 'PAL BL2D-SMDC Program'
_computing_data_reduction HKL3000sm
_computing_molecular_graphics ORTEP
_computing_publication_material WinGX
_computing_structure_refinement 'SHELXL-2018/3 (Sheldrick, 2018)'
_computing_structure_solution 'SHELXT 2018/2 (Sheldrick, 2018)'
_diffrn_ambient_temperature 100(2)
_diffrn_measured_fraction_theta_full 0.954
_diffrn_measured_fraction_theta_max 0.746
_diffrn_measurement_device_type 'Rayonix MX225HS CCD area detector'
_diffrn_measurement_method 'omega scan'
_diffrn_radiation_type synchrotron
_diffrn_radiation_wavelength 0.610
_diffrn_reflns_av_R_equivalents 0.0252
_diffrn_reflns_av_unetI/netI 0.0468
_diffrn_reflns_Laue_measured_fraction_full 0.954
_diffrn_reflns_Laue_measured_fraction_max 0.746
_diffrn_reflns_limit_h_max 12
_diffrn_reflns_limit_h_min -12
_diffrn_reflns_limit_k_max 13
_diffrn_reflns_limit_k_min -13
_diffrn_reflns_limit_l_max 19
_diffrn_reflns_limit_l_min -19
_diffrn_reflns_number 11940
_diffrn_reflns_point_group_measured_fraction_full 0.954
_diffrn_reflns_point_group_measured_fraction_max 0.746
_diffrn_reflns_theta_full 21.469
_diffrn_reflns_theta_max 33.566
_diffrn_reflns_theta_min 1.594
_diffrn_source 'PLSII 2D bending magnet'
_exptl_absorpt_coefficient_mu 1.344
_exptl_absorpt_correction_T_max 1.000
_exptl_absorpt_correction_T_min 0.945
_exptl_absorpt_correction_type empirical
_exptl_absorpt_process_details 'HKL3000sm Scalepack'
_exptl_crystal_colour green
_exptl_crystal_density_diffrn 1.649
_exptl_crystal_description block
_exptl_crystal_F_000 334
_exptl_crystal_size_max 0.040
_exptl_crystal_size_mid 0.040
_exptl_crystal_size_min 0.035
_refine_diff_density_max 1.197
_refine_diff_density_min -2.163
_refine_diff_density_rms 0.198
_refine_ls_extinction_coef 0.117(9)
_refine_ls_extinction_expression Fc^*^=kFc[1+0.001xFc^2^\l^3^/sin(2\q)]^-1/4^
_refine_ls_extinction_method 'SHELXL-2018/3 (Sheldrick 2018)'
_refine_ls_goodness_of_fit_ref 1.086
_refine_ls_hydrogen_treatment refall
_refine_ls_matrix_type full
_refine_ls_number_parameters 223
_refine_ls_number_reflns 6098
_refine_ls_number_restraints 0
_refine_ls_restrained_S_all 1.086
_refine_ls_R_factor_all 0.0676
_refine_ls_R_factor_gt 0.0519
_refine_ls_shift/su_max 0.001
_refine_ls_shift/su_mean 0.000
_refine_ls_structure_factor_coef Fsqd
_refine_ls_weighting_details 'w=1/[\s^2^(Fo^2^)+(0.0999P)^2^] where P=(Fo^2^+2Fc^2^)/3'
_refine_ls_weighting_scheme calc
_refine_ls_wR_factor_gt 0.1399
_refine_ls_wR_factor_ref 0.1532
_reflns_Friedel_coverage 0.000
_reflns_number_gt 4699
_reflns_number_total 6098
_reflns_threshold_expression 'I > 2\s(I)'
_cod_data_source_file d0ra00805b2.cif
_cod_data_source_block '[LGCuCl2]'
_cod_depositor_comments 'Adding full bibliography for 7240388--7240391.cif.'
_cod_database_code 7240391
_shelx_shelxl_version_number 2018/3
_shelx_space_group_comment
;
The symmetry employed for this shelxl refinement is uniquely defined
by the following loop, which should always be used as a source of
symmetry information in preference to the above space-group names.
They are only intended as comments.
;
_shelx_estimated_absorpt_t_min 0.948
_shelx_estimated_absorpt_t_max 0.954

loop_
_space_group_symop_operation_xyz
'x, y, z'
'-x, -y, -z'

loop_
_atom_site_label
_atom_site_type_symbol
_atom_site_fract_x
_atom_site_fract_y
_atom_site_fract_z
_atom_site_U_iso_or_equiv
_atom_site_adp_type
_atom_site_occupancy
_atom_site_site_symmetry_order
_atom_site_calc_flag
_atom_site_refinement_flags_posn
_atom_site_refinement_flags_adp
_atom_site_refinement_flags_occupancy
_atom_site_disorder_assembly
_atom_site_disorder_group
Cu1 Cu 0.23343(4) 0.39069(3) 0.26115(2) 0.01323(9) Uani 1 1 d . . . . .
Cl1 Cl -0.07228(8) 0.21919(7) 0.08304(4) 0.01780(11) Uani 1 1 d . . . . .
Cl2 Cl 0.15647(9) 0.59436(7) 0.34698(5) 0.01908(12) Uani 1 1 d . . . . .
N1 N 0.4258(3) 0.5602(3) 0.18382(16) 0.0159(3) Uani 1 1 d . . . . .
N2 N 0.4179(3) 0.2784(3) 0.22760(16) 0.0154(3) Uani 1 1 d . . . . .
N3 N 0.1338(3) 0.2440(3) 0.38519(16) 0.0167(3) Uani 1 1 d . . . . .
C1 C 0.4133(4) 0.6939(3) 0.1522(2) 0.0177(4) Uani 1 1 d . . . . .
H2 H 0.308(6) 0.722(5) 0.169(3) 0.020(8) Uiso 1 1 d . . . . .
C2 C 0.5604(4) 0.8019(3) 0.1042(2) 0.0185(4) Uani 1 1 d . . . . .
H3 H 0.549(6) 0.899(5) 0.082(3) 0.020(8) Uiso 1 1 d . . . . .
C3 C 0.7264(4) 0.7675(3) 0.08976(19) 0.0191(4) Uani 1 1 d . . . . .
H13 H 0.820(6) 0.839(5) 0.056(3) 0.025(9) Uiso 1 1 d . . . . .
C4 C 0.7394(3) 0.6269(3) 0.12132(19) 0.0182(4) Uani 1 1 d . . . . .
H12 H 0.853(5) 0.595(4) 0.115(3) 0.015(7) Uiso 1 1 d . . . . .
C5 C 0.5854(3) 0.5253(3) 0.16667(18) 0.0148(3) Uani 1 1 d . . . . .
C6 C 0.5710(3) 0.3656(3) 0.19019(18) 0.0162(4) Uani 1 1 d . . . . .
H15 H 0.661(6) 0.329(4) 0.173(3) 0.015(7) Uiso 1 1 d . . . . .
C7 C 0.3790(4) 0.1081(3) 0.2327(2) 0.0192(4) Uani 1 1 d . . . . .
H14 H 0.272(7) 0.044(5) 0.172(4) 0.031(10) Uiso 1 1 d . . . . .
H7 H 0.493(6) 0.083(5) 0.221(3) 0.020(8) Uiso 1 1 d . . . . .
C8 C 0.3306(4) 0.0687(3) 0.3501(2) 0.0212(4) Uani 1 1 d . . . . .
H6 H 0.314(6) -0.044(5) 0.353(4) 0.030(10) Uiso 1 1 d . . . . .
H8 H 0.438(6) 0.145(5) 0.419(3) 0.022(9) Uiso 1 1 d . . . . .
C9 C 0.1272(4) 0.0758(3) 0.3567(2) 0.0200(4) Uani 1 1 d . . . . .
H5 H 0.034(5) 0.032(4) 0.288(3) 0.009(7) Uiso 1 1 d . . . . .
H9 H 0.090(6) 0.022(4) 0.425(3) 0.020(8) Uiso 1 1 d . . . . .
C10 C 0.2681(4) 0.3323(3) 0.5118(2) 0.0209(4) Uani 1 1 d . . . . .
H17 H 0.222(8) 0.259(6) 0.562(5) 0.052(13) Uiso 1 1 d . . . . .
H1 H 0.256(6) 0.434(5) 0.531(4) 0.028(9) Uiso 1 1 d . . . . .
H10 H 0.412(5) 0.353(4) 0.523(3) 0.016(8) Uiso 1 1 d . . . . .
C11 C -0.0839(4) 0.2173(3) 0.3792(2) 0.0203(4) Uani 1 1 d . . . . .
H16 H -0.125(6) 0.144(5) 0.433(4) 0.028(9) Uiso 1 1 d . . . . .
H4 H -0.176(6) 0.160(5) 0.294(4) 0.025(9) Uiso 1 1 d . . . . .
H11 H -0.089(6) 0.325(5) 0.399(3) 0.019(8) Uiso 1 1 d . . . . .

loop_
_atom_site_aniso_label
_atom_site_aniso_U_11
_atom_site_aniso_U_22
_atom_site_aniso_U_33
_atom_site_aniso_U_23
_atom_site_aniso_U_13
_atom_site_aniso_U_12
Cu1 0.00899(12) 0.02349(15) 0.00704(12) 0.00046(8) 0.00550(8) 0.00599(9)
Cl1 0.0106(2) 0.0314(3) 0.00827(19) -0.00042(16) 0.00386(15) 0.00674(18)
Cl2 0.0197(2) 0.0280(3) 0.0145(2) 0.00267(18) 0.01205(18) 0.0121(2)
N1 0.0106(7) 0.0272(9) 0.0082(7) -0.0004(6) 0.0061(5) 0.0061(6)
N2 0.0112(7) 0.0256(9) 0.0097(7) 0.0011(6) 0.0056(6) 0.0078(6)
N3 0.0113(7) 0.0286(9) 0.0076(7) 0.0013(6) 0.0047(5) 0.0058(6)
C1 0.0146(9) 0.0279(11) 0.0121(8) 0.0017(7) 0.0092(7) 0.0086(7)
C2 0.0195(10) 0.0252(10) 0.0102(8) 0.0016(7) 0.0082(7) 0.0075(8)
C3 0.0132(9) 0.0295(11) 0.0089(8) 0.0000(7) 0.0068(7) 0.0028(7)
C4 0.0100(8) 0.0316(11) 0.0091(8) -0.0005(7) 0.0057(6) 0.0051(7)
C5 0.0084(7) 0.0272(10) 0.0069(7) 0.0003(6) 0.0045(6) 0.0056(7)
C6 0.0100(8) 0.0297(11) 0.0090(7) -0.0001(7) 0.0049(6) 0.0087(7)
C7 0.0145(9) 0.0272(11) 0.0148(9) -0.0004(7) 0.0064(7) 0.0082(8)
C8 0.0201(10) 0.0270(12) 0.0170(9) 0.0044(8) 0.0077(8) 0.0096(8)
C9 0.0178(10) 0.0265(11) 0.0137(9) 0.0027(7) 0.0084(7) 0.0059(8)
C10 0.0165(10) 0.0317(12) 0.0083(8) 0.0005(7) 0.0033(7) 0.0053(8)
C11 0.0134(9) 0.0342(12) 0.0144(9) 0.0067(8) 0.0092(7) 0.0084(8)

loop_
_atom_type_symbol
_atom_type_description
_atom_type_scat_dispersion_real
_atom_type_scat_dispersion_imag
_atom_type_scat_source
C C 0.0021 0.0012 'International Tables Vol C Tables 4.2.6.8 and 6.1.1.4'
H H 0.0000 0.0000 'International Tables Vol C Tables 4.2.6.8 and 6.1.1.4'
N N 0.0044 0.0024 'International Tables Vol C Tables 4.2.6.8 and 6.1.1.4'
Cl Cl 0.1177 0.1185 'International Tables Vol C Tables 4.2.6.8 and 6.1.1.4'
Cu Cu 0.3370 0.9703 'International Tables Vol C Tables 4.2.6.8 and 6.1.1.4'

loop_
_geom_angle_atom_site_label_1
_geom_angle_atom_site_label_2
_geom_angle_atom_site_label_3
_geom_angle
_geom_angle_site_symmetry_1
_geom_angle_site_symmetry_3
_geom_angle_publ_flag
N2 Cu1 N1 79.20(8) . . ?
N2 Cu1 N3 92.33(8) . . ?
N1 Cu1 N3 160.76(8) . . ?
N2 Cu1 Cl2 156.80(6) . . ?
N1 Cu1 Cl2 89.52(6) . . ?
N3 Cu1 Cl2 91.93(6) . . ?
N2 Cu1 Cl1 96.74(6) . . ?
N1 Cu1 Cl1 101.66(6) . . ?
N3 Cu1 Cl1 96.44(6) . . ?
Cl2 Cu1 Cl1 105.42(4) . . ?
C1 N1 C5 118.43(19) . . ?
C1 N1 Cu1 128.66(14) . . ?
C5 N1 Cu1 112.91(16) . . ?
C6 N2 C7 119.22(19) . . ?
C6 N2 Cu1 114.99(17) . . ?
C7 N2 Cu1 125.57(14) . . ?
C9 N3 C10 109.9(2) . . ?
C9 N3 C11 106.16(19) . . ?
C10 N3 C11 107.77(17) . . ?
C9 N3 Cu1 113.71(13) . . ?
C10 N3 Cu1 110.44(15) . . ?
C11 N3 Cu1 108.57(15) . . ?
N1 C1 C2 122.5(2) . . ?
N1 C1 H2 118(2) . . ?
C2 C1 H2 119(2) . . ?
C3 C2 C1 118.8(2) . . ?
C3 C2 H3 120(2) . . ?
C1 C2 H3 121(2) . . ?
C4 C3 C2 119.2(2) . . ?
C4 C3 H13 124(2) . . ?
C2 C3 H13 117(2) . . ?
C3 C4 C5 118.3(2) . . ?
C3 C4 H12 124(2) . . ?
C5 C4 H12 118(2) . . ?
N1 C5 C4 122.8(2) . . ?
N1 C5 C6 114.18(18) . . ?
C4 C5 C6 122.84(19) . . ?
N2 C6 C5 117.89(19) . . ?
N2 C6 H15 123(2) . . ?
C5 C6 H15 119(2) . . ?
N2 C7 C8 111.46(19) . . ?
N2 C7 H14 107(3) . . ?
C8 C7 H14 109(3) . . ?
N2 C7 H7 112(2) . . ?
C8 C7 H7 112(2) . . ?
H14 C7 H7 105(3) . . ?
C9 C8 C7 111.5(2) . . ?
C9 C8 H6 107(2) . . ?
C7 C8 H6 109(2) . . ?
C9 C8 H8 108(2) . . ?
C7 C8 H8 111(2) . . ?
H6 C8 H8 110(3) . . ?
N3 C9 C8 116.6(2) . . ?
N3 C9 H5 102(2) . . ?
C8 C9 H5 111(2) . . ?
N3 C9 H9 107(2) . . ?
C8 C9 H9 106(2) . . ?
H5 C9 H9 115(3) . . ?
N3 C10 H17 106(3) . . ?
N3 C10 H1 108(2) . . ?
H17 C10 H1 114(4) . . ?
N3 C10 H10 113(2) . . ?
H17 C10 H10 105(3) . . ?
H1 C10 H10 111(3) . . ?
N3 C11 H16 105(2) . . ?
N3 C11 H4 109(2) . . ?
H16 C11 H4 109(3) . . ?
N3 C11 H11 110(2) . . ?
H16 C11 H11 116(3) . . ?
H4 C11 H11 108(3) . . ?

loop_
_geom_bond_atom_site_label_1
_geom_bond_atom_site_label_2
_geom_bond_distance
_geom_bond_site_symmetry_2
_geom_bond_publ_flag
Cu1 N2 2.0361(19) . ?
Cu1 N1 2.067(2) . ?
Cu1 N3 2.114(2) . ?
Cu1 Cl2 2.2887(8) . ?
Cu1 Cl1 2.4641(15) . ?
N1 C1 1.323(3) . ?
N1 C5 1.359(3) . ?
N2 C6 1.283(3) . ?
N2 C7 1.451(3) . ?
N3 C9 1.484(3) . ?
N3 C10 1.485(3) . ?
N3 C11 1.486(3) . ?
C1 C2 1.401(3) . ?
C1 H2 0.95(3) . ?
C2 C3 1.393(3) . ?
C2 H3 0.97(4) . ?
C3 C4 1.384(4) . ?
C3 H13 0.93(4) . ?
C4 C5 1.389(3) . ?
C4 H12 0.99(3) . ?
C5 C6 1.456(3) . ?
C6 H15 0.89(3) . ?
C7 C8 1.521(3) . ?
C7 H14 0.86(4) . ?
C7 H7 0.97(3) . ?
C8 C9 1.521(3) . ?
C8 H6 0.97(4) . ?
C8 H8 0.94(4) . ?
C9 H5 0.85(3) . ?
C9 H9 1.01(3) . ?
C10 H17 0.94(5) . ?
C10 H1 0.96(4) . ?
C10 H10 0.96(3) . ?
C11 H16 0.96(4) . ?
C11 H4 1.00(4) . ?
C11 H11 0.98(4) . ?

loop_
_geom_torsion_atom_site_label_1
_geom_torsion_atom_site_label_2
_geom_torsion_atom_site_label_3
_geom_torsion_atom_site_label_4
_geom_torsion
_geom_torsion_site_symmetry_1
_geom_torsion_site_symmetry_2
_geom_torsion_site_symmetry_3
_geom_torsion_site_symmetry_4
_geom_torsion_publ_flag
C5 N1 C1 C2 -1.3(3) . . . . ?
Cu1 N1 C1 C2 177.65(16) . . . . ?
N1 C1 C2 C3 -0.3(3) . . . . ?
C1 C2 C3 C4 1.0(3) . . . . ?
C2 C3 C4 C5 -0.1(3) . . . . ?
C1 N1 C5 C4 2.2(3) . . . . ?
Cu1 N1 C5 C4 -176.88(16) . . . . ?
C1 N1 C5 C6 -172.87(19) . . . . ?
Cu1 N1 C5 C6 8.0(2) . . . . ?
C3 C4 C5 N1 -1.5(3) . . . . ?
C3 C4 C5 C6 173.2(2) . . . . ?
C7 N2 C6 C5 169.96(19) . . . . ?
Cu1 N2 C6 C5 -4.9(2) . . . . ?
N1 C5 C6 N2 -2.2(3) . . . . ?
C4 C5 C6 N2 -177.3(2) . . . . ?
C6 N2 C7 C8 136.7(2) . . . . ?
Cu1 N2 C7 C8 -48.9(3) . . . . ?
N2 C7 C8 C9 64.9(3) . . . . ?
C10 N3 C9 C8 -66.9(2) . . . . ?
C11 N3 C9 C8 176.77(19) . . . . ?
Cu1 N3 C9 C8 57.5(2) . . . . ?
C7 C8 C9 N3 -75.3(3) . . . . ?
